data_4037545
loop_
_publ_author_name
'Shoji, Taku'
'Sugiyama, Shuhei'
'Takeuchi, Mutsumi'
'Ohta, Akira'
'Sekiguchi, Ryuta'
'Ito, Shunji'
'Yatsu, Tomoaki'
'Okujima, Tetsuo'
'Yasunami, Masafumi'

_publ_section_title
;
 Synthesis of 6-Amino- and 6-Arylazoazulenes via Nucleophilic Aromatic
 Substitution and Their Reactivity and Properties.
;
_journal_issue 3
_journal_name_full 'The Journal of organic chemistry'
_journal_page_first 1257
_journal_page_last 1275
_journal_paper_doi 10.1021/acs.joc.8b02648
_journal_volume 84
_journal_year 2019
_chemical_formula_moiety 'C26 H27 N O4'
_chemical_formula_sum 'C26 H27 N O4'
_chemical_formula_weight 417.48
_space_group_crystal_system triclinic
_space_group_IT_number 2
_space_group_name_Hall '-P 1'
_space_group_name_H-M_alt 'P -1'
_atom_sites_solution_hydrogens geom
_atom_sites_solution_primary direct
_atom_sites_solution_secondary difmap
_audit_creation_method SHELXL-2018/3
_cell_angle_alpha 104.725(3)
_cell_angle_beta 97.399(2)
_cell_angle_gamma 97.091(2)
_cell_formula_units_Z 2
_cell_length_a 7.5809(2)
_cell_length_b 9.1799(3)
_cell_length_c 16.1134(4)
_cell_measurement_reflns_used 12453
_cell_measurement_temperature 100(2)
_cell_measurement_theta_max 31.22
_cell_measurement_theta_min 2.28
_cell_volume 1061.15(6)
_computing_cell_refinement 'CrysAlisPro 1.171.39.46 (Rigaku OD, 2018)'
_computing_data_collection 'CrystalClear (Rigaku Inc., 2008)'
_computing_data_reduction 'CrysAlisPro 1.171.39.46 (Rigaku OD, 2018)'
_computing_molecular_graphics 'CrystalStructure 4.3.1 (Rigaku, 2018)'
_computing_publication_material 'CrystalStructure 4.3.1 (Rigaku, 2018)'
_computing_structure_refinement 'SHELXL-2018/3 (Sheldrick, 2018)'
_computing_structure_solution 'SHELXT 2018/2 (Sheldrick, 2018)'
_diffrn_ambient_temperature 100(2)
_diffrn_detector_area_resol_mean 7.111
_diffrn_measured_fraction_theta_full 1.000
_diffrn_measured_fraction_theta_max 0.998
_diffrn_measurement_device_type 'Rigaku Saturn724'
_diffrn_measurement_method \w
_diffrn_radiation_type MoK\a
_diffrn_radiation_wavelength 0.71073
_diffrn_reflns_av_R_equivalents 0.0337
_diffrn_reflns_av_unetI/netI 0.0326
_diffrn_reflns_Laue_measured_fraction_full 1.000
_diffrn_reflns_Laue_measured_fraction_max 0.998
_diffrn_reflns_limit_h_max 10
_diffrn_reflns_limit_h_min -10
_diffrn_reflns_limit_k_max 12
_diffrn_reflns_limit_k_min -12
_diffrn_reflns_limit_l_max 21
_diffrn_reflns_limit_l_min -21
_diffrn_reflns_number 18071
_diffrn_reflns_point_group_measured_fraction_full 1.000
_diffrn_reflns_point_group_measured_fraction_max 0.998
_diffrn_reflns_theta_full 25.242
_diffrn_reflns_theta_max 28.000
_diffrn_reflns_theta_min 2.325
_diffrn_source 'Varimax 50 kV 24 mA Rotating anode'
_exptl_absorpt_coefficient_mu 0.088
_exptl_absorpt_correction_T_max 0.995
_exptl_absorpt_correction_T_min 0.933
_exptl_absorpt_correction_type multi-scan
_exptl_absorpt_process_details
;
CrysAlisPro 1.171.39.46 (Rigaku Oxford Diffraction, 2018)
Empirical absorption correction using spherical harmonics,
 implemented in SCALE3 ABSPACK scaling algorithm.
;
_exptl_crystal_colour yellow
_exptl_crystal_density_diffrn 1.307
_exptl_crystal_density_method 'not measured'
_exptl_crystal_description block
_exptl_crystal_F_000 444
_exptl_crystal_size_max 0.200
_exptl_crystal_size_mid 0.200
_exptl_crystal_size_min 0.060
_refine_diff_density_max 0.291
_refine_diff_density_min -0.247
_refine_diff_density_rms 0.049
_refine_ls_extinction_method none
_refine_ls_goodness_of_fit_ref 1.025
_refine_ls_hydrogen_treatment constr
_refine_ls_matrix_type full
_refine_ls_number_parameters 282
_refine_ls_number_reflns 5106
_refine_ls_number_restraints 0
_refine_ls_restrained_S_all 1.025
_refine_ls_R_factor_all 0.0548
_refine_ls_R_factor_gt 0.0435
_refine_ls_shift/su_max 0.000
_refine_ls_shift/su_mean 0.000
_refine_ls_structure_factor_coef Fsqd
_refine_ls_weighting_details 'w=1/[\s^2^(Fo^2^)+(0.0462P)^2^+0.3965P] where P=(Fo^2^+2Fc^2^)/3'
_refine_ls_weighting_scheme calc
_refine_ls_wR_factor_gt 0.0987
_refine_ls_wR_factor_ref 0.1053
_reflns_Friedel_coverage 0.000
_reflns_number_gt 4227
_reflns_number_total 5106
_reflns_threshold_expression 'I > 2\s(I)'
_cod_data_source_file jo8b02648_si_003.cif
_cod_data_source_block shelxl
_cod_original_cell_volume 1061.15(5)
_cod_database_code 4037545
_shelx_shelxl_version_number 2018/3
_shelx_space_group_comment
;
The symmetry employed for this shelxl refinement is uniquely defined
by the following loop, which should always be used as a source of
symmetry information in preference to the above space-group names.
They are only intended as comments.
;
_shelx_estimated_absorpt_t_min 0.983
_shelx_estimated_absorpt_t_max 0.995

loop_
_space_group_symop_operation_xyz
'x, y, z'
'-x, -y, -z'

loop_
_atom_site_label
_atom_site_type_symbol
_atom_site_fract_x
_atom_site_fract_y
_atom_site_fract_z
_atom_site_U_iso_or_equiv
_atom_site_adp_type
_atom_site_occupancy
_atom_site_site_symmetry_order
_atom_site_calc_flag
_atom_site_refinement_flags_posn
_atom_site_refinement_flags_adp
O1 O 0.45385(13) 1.02160(10) 0.23532(6) 0.0217(2) Uani 1 1 d . .
O2 O 0.23694(12) 0.86542(11) 0.13135(6) 0.0220(2) Uani 1 1 d . .
O3 O -0.10280(12) 0.57398(10) 0.41819(6) 0.0183(2) Uani 1 1 d . .
O4 O -0.21192(12) 0.54294(11) 0.27762(6) 0.0223(2) Uani 1 1 d . .
N1 N 0.76407(14) 0.80112(12) 0.58089(7) 0.0159(2) Uani 1 1 d . .
C1 C 0.26500(17) 0.82336(14) 0.26933(8) 0.0159(3) Uani 1 1 d . .
C2 C 0.09163(17) 0.73533(14) 0.25661(8) 0.0154(2) Uani 1 1 d . .
C3 C 0.07904(17) 0.67892(14) 0.32986(8) 0.0152(2) Uani 1 1 d . .
C4 C 0.24830(16) 0.72571(14) 0.38731(8) 0.0148(2) Uani 1 1 d . .
C5 C 0.29536(17) 0.68159(14) 0.46385(8) 0.0153(2) Uani 1 1 d . .
H5 H 0.199692 0.622302 0.479320 0.018 Uiso 1 1 calc R U
C6 C 0.45607(17) 0.70986(14) 0.51976(8) 0.0165(3) Uani 1 1 d . .
H6 H 0.454233 0.664995 0.566733 0.020 Uiso 1 1 calc R U
C7 C 0.62570(17) 0.79596(13) 0.51861(8) 0.0153(2) Uani 1 1 d . .
C8 C 0.65688(17) 0.87780(14) 0.45591(8) 0.0175(3) Uani 1 1 d . .
H8 H 0.773778 0.936442 0.465900 0.021 Uiso 1 1 calc R U
C9 C 0.54506(17) 0.88504(14) 0.38381(8) 0.0175(3) Uani 1 1 d . .
H9 H 0.598293 0.946228 0.351225 0.021 Uiso 1 1 calc R U
C10 C 0.36434(17) 0.81726(14) 0.34957(8) 0.0154(3) Uani 1 1 d . .
C11 C 0.33071(17) 0.91374(14) 0.21309(8) 0.0168(3) Uani 1 1 d . .
C12 C 0.26406(19) 0.96326(17) 0.07475(9) 0.0240(3) Uani 1 1 d . .
H12A H 0.394323 0.992120 0.074865 0.029 Uiso 1 1 calc R U
H12B H 0.212292 1.057508 0.094562 0.029 Uiso 1 1 calc R U
C13 C 0.1702(2) 0.87342(19) -0.01489(10) 0.0338(4) Uani 1 1 d . .
H13A H 0.044279 0.836705 -0.012811 0.041 Uiso 1 1 calc R U
H13B H 0.230645 0.786104 -0.035989 0.041 Uiso 1 1 calc R U
H13C H 0.174433 0.938857 -0.054333 0.041 Uiso 1 1 calc R U
C14 C -0.05410(17) 0.71048(14) 0.18080(8) 0.0158(3) Uani 1 1 d . .
C15 C -0.07492(18) 0.58181(15) 0.11030(8) 0.0202(3) Uani 1 1 d . .
H15 H 0.004553 0.509574 0.110650 0.024 Uiso 1 1 calc R U
C16 C -0.21059(19) 0.55813(17) 0.03959(9) 0.0246(3) Uani 1 1 d . .
H16 H -0.223383 0.470183 -0.008363 0.030 Uiso 1 1 calc R U
C17 C -0.32763(19) 0.66258(17) 0.03874(9) 0.0253(3) Uani 1 1 d . .
H17 H -0.420139 0.646816 -0.009890 0.030 Uiso 1 1 calc R U
C18 C -0.30911(18) 0.79019(16) 0.10917(9) 0.0232(3) Uani 1 1 d . .
H18 H -0.389473 0.861776 0.108920 0.028 Uiso 1 1 calc R U
C19 C -0.17347(17) 0.81357(15) 0.18001(9) 0.0188(3) Uani 1 1 d . .
H19 H -0.162154 0.900714 0.228315 0.023 Uiso 1 1 calc R U
C20 C -0.08256(16) 0.59507(13) 0.34823(8) 0.0149(2) Uani 1 1 d . .
C21 C -0.38365(17) 0.47113(16) 0.28982(9) 0.0202(3) Uani 1 1 d . .
H21A H -0.426774 0.537030 0.339337 0.024 Uiso 1 1 calc R U
H21B H -0.372755 0.371742 0.301761 0.024 Uiso 1 1 calc R U
C22 C -0.5126(2) 0.4486(2) 0.20631(10) 0.0330(4) Uani 1 1 d . .
H22A H -0.470141 0.380575 0.158275 0.040 Uiso 1 1 calc R U
H22B H -0.518658 0.547446 0.194323 0.040 Uiso 1 1 calc R U
H22C H -0.632715 0.403038 0.212108 0.040 Uiso 1 1 calc R U
C23 C 0.74998(17) 0.72685(14) 0.65137(8) 0.0169(3) Uani 1 1 d . .
H23A H 0.725438 0.614336 0.627969 0.020 Uiso 1 1 calc R U
H23B H 0.652811 0.760046 0.683679 0.020 Uiso 1 1 calc R U
C24 C 0.93394(17) 0.77937(15) 0.70978(8) 0.0187(3) Uani 1 1 d . .
H24A H 0.966807 0.700670 0.738361 0.022 Uiso 1 1 calc R U
H24B H 0.935892 0.875808 0.754948 0.022 Uiso 1 1 calc R U
C25 C 1.06044(17) 0.80255(14) 0.64600(8) 0.0179(3) Uani 1 1 d . .
H25A H 1.173194 0.872382 0.676574 0.021 Uiso 1 1 calc R U
H25B H 1.090794 0.704108 0.614034 0.021 Uiso 1 1 calc R U
C26 C 0.95126(16) 0.87261(14) 0.58477(8) 0.0165(3) Uani 1 1 d . .
H26A H 0.966555 0.984907 0.608226 0.020 Uiso 1 1 calc R U
H26B H 0.987106 0.847897 0.526484 0.020 Uiso 1 1 calc R U

loop_
_atom_site_aniso_label
_atom_site_aniso_U_11
_atom_site_aniso_U_22
_atom_site_aniso_U_33
_atom_site_aniso_U_23
_atom_site_aniso_U_13
_atom_site_aniso_U_12
O1 0.0221(5) 0.0180(5) 0.0267(5) 0.0089(4) 0.0073(4) -0.0002(4)
O2 0.0196(5) 0.0273(5) 0.0226(5) 0.0156(4) 0.0027(4) -0.0004(4)
O3 0.0170(4) 0.0211(5) 0.0164(4) 0.0064(4) 0.0031(4) -0.0010(4)
O4 0.0166(5) 0.0303(5) 0.0176(5) 0.0091(4) 0.0011(4) -0.0086(4)
N1 0.0139(5) 0.0149(5) 0.0178(5) 0.0044(4) 0.0034(4) -0.0015(4)
C1 0.0154(6) 0.0151(6) 0.0184(6) 0.0054(5) 0.0053(5) 0.0026(5)
C2 0.0160(6) 0.0130(6) 0.0176(6) 0.0036(5) 0.0053(5) 0.0026(5)
C3 0.0153(6) 0.0138(6) 0.0164(6) 0.0038(5) 0.0044(5) 0.0015(5)
C4 0.0135(6) 0.0128(6) 0.0176(6) 0.0025(5) 0.0048(5) 0.0017(4)
C5 0.0154(6) 0.0130(6) 0.0171(6) 0.0028(5) 0.0058(5) 0.0001(5)
C6 0.0186(6) 0.0153(6) 0.0156(6) 0.0046(5) 0.0048(5) 0.0002(5)
C7 0.0156(6) 0.0126(6) 0.0165(6) 0.0016(5) 0.0041(5) 0.0013(5)
C8 0.0144(6) 0.0159(6) 0.0213(6) 0.0047(5) 0.0046(5) -0.0012(5)
C9 0.0179(6) 0.0150(6) 0.0212(6) 0.0070(5) 0.0069(5) 0.0007(5)
C10 0.0171(6) 0.0130(6) 0.0175(6) 0.0048(5) 0.0061(5) 0.0030(5)
C11 0.0149(6) 0.0173(6) 0.0213(6) 0.0080(5) 0.0060(5) 0.0056(5)
C12 0.0210(7) 0.0300(7) 0.0288(7) 0.0205(6) 0.0063(6) 0.0056(6)
C13 0.0462(10) 0.0348(8) 0.0261(8) 0.0173(7) 0.0065(7) 0.0091(7)
C14 0.0155(6) 0.0160(6) 0.0171(6) 0.0064(5) 0.0054(5) -0.0001(5)
C15 0.0222(7) 0.0197(6) 0.0193(6) 0.0047(5) 0.0070(5) 0.0039(5)
C16 0.0271(7) 0.0259(7) 0.0174(6) 0.0016(5) 0.0053(6) -0.0011(6)
C17 0.0196(7) 0.0361(8) 0.0202(7) 0.0124(6) 0.0000(5) -0.0018(6)
C18 0.0182(6) 0.0270(7) 0.0285(7) 0.0137(6) 0.0051(6) 0.0054(5)
C19 0.0187(6) 0.0163(6) 0.0219(6) 0.0049(5) 0.0058(5) 0.0025(5)
C20 0.0151(6) 0.0132(6) 0.0160(6) 0.0034(5) 0.0029(5) 0.0021(5)
C21 0.0140(6) 0.0260(7) 0.0197(6) 0.0091(5) 0.0013(5) -0.0053(5)
C22 0.0223(7) 0.0476(10) 0.0270(8) 0.0191(7) -0.0045(6) -0.0114(7)
C23 0.0168(6) 0.0157(6) 0.0174(6) 0.0047(5) 0.0029(5) -0.0009(5)
C24 0.0169(6) 0.0188(6) 0.0191(6) 0.0046(5) 0.0020(5) 0.0006(5)
C25 0.0154(6) 0.0162(6) 0.0206(6) 0.0032(5) 0.0031(5) 0.0008(5)
C26 0.0133(6) 0.0157(6) 0.0190(6) 0.0033(5) 0.0039(5) -0.0019(5)

loop_
_atom_type_symbol
_atom_type_description
_atom_type_scat_dispersion_real
_atom_type_scat_dispersion_imag
_atom_type_scat_source
C C 0.0033 0.0016 'International Tables Vol C Tables 4.2.6.8 and 6.1.1.4'
H H 0.0000 0.0000 'International Tables Vol C Tables 4.2.6.8 and 6.1.1.4'
N N 0.0061 0.0033 'International Tables Vol C Tables 4.2.6.8 and 6.1.1.4'
O O 0.0106 0.0060 'International Tables Vol C Tables 4.2.6.8 and 6.1.1.4'

loop_
_geom_angle_atom_site_label_1
_geom_angle_atom_site_label_2
_geom_angle_atom_site_label_3
_geom_angle
C11 O2 C12 117.27(10)
C20 O4 C21 116.93(10)
C7 N1 C23 123.94(10)
C7 N1 C26 124.78(10)
C23 N1 C26 111.17(10)
C2 C1 C10 108.51(11)
C2 C1 C11 126.56(11)
C10 C1 C11 124.85(11)
C3 C2 C1 108.08(11)
C3 C2 C14 125.83(11)
C1 C2 C14 126.07(11)
C2 C3 C4 108.59(11)
C2 C3 C20 126.59(11)
C4 C3 C20 124.71(11)
C5 C4 C3 126.01(11)
C5 C4 C10 126.57(12)
C3 C4 C10 107.31(11)
C6 C5 C4 130.88(12)
C6 C5 H5 114.6
C4 C5 H5 114.6
C5 C6 C7 130.32(12)
C5 C6 H6 114.8
C7 C6 H6 114.8
N1 C7 C6 117.74(11)
N1 C7 C8 118.05(11)
C6 C7 C8 124.21(11)
C9 C8 C7 130.25(12)
C9 C8 H8 114.9
C7 C8 H8 114.9
C8 C9 C10 131.05(12)
C8 C9 H9 114.5
C10 C9 H9 114.5
C9 C10 C1 126.00(11)
C9 C10 C4 126.52(12)
C1 C10 C4 107.45(11)
O1 C11 O2 122.08(11)
O1 C11 C1 125.71(12)
O2 C11 C1 112.21(11)
O2 C12 C13 106.64(11)
O2 C12 H12A 110.4
C13 C12 H12A 110.4
O2 C12 H12B 110.4
C13 C12 H12B 110.4
H12A C12 H12B 108.6
C12 C13 H13A 109.5
C12 C13 H13B 109.5
H13A C13 H13B 109.5
C12 C13 H13C 109.5
H13A C13 H13C 109.5
H13B C13 H13C 109.5
C19 C14 C15 119.01(12)
C19 C14 C2 120.60(11)
C15 C14 C2 120.38(11)
C16 C15 C14 120.57(13)
C16 C15 H15 119.7
C14 C15 H15 119.7
C15 C16 C17 120.08(13)
C15 C16 H16 120.0
C17 C16 H16 120.0
C16 C17 C18 119.71(13)
C16 C17 H17 120.1
C18 C17 H17 120.1
C17 C18 C19 120.14(13)
C17 C18 H18 119.9
C19 C18 H18 119.9
C18 C19 C14 120.47(12)
C18 C19 H19 119.8
C14 C19 H19 119.8
O3 C20 O4 122.20(11)
O3 C20 C3 125.82(11)
O4 C20 C3 111.98(10)
O4 C21 C22 106.40(11)
O4 C21 H21A 110.4
C22 C21 H21A 110.4
O4 C21 H21B 110.4
C22 C21 H21B 110.4
H21A C21 H21B 108.6
C21 C22 H22A 109.5
C21 C22 H22B 109.5
H22A C22 H22B 109.5
C21 C22 H22C 109.5
H22A C22 H22C 109.5
H22B C22 H22C 109.5
N1 C23 C24 104.10(10)
N1 C23 H23A 110.9
C24 C23 H23A 110.9
N1 C23 H23B 110.9
C24 C23 H23B 110.9
H23A C23 H23B 109.0
C23 C24 C25 102.94(10)
C23 C24 H24A 111.2
C25 C24 H24A 111.2
C23 C24 H24B 111.2
C25 C24 H24B 111.2
H24A C24 H24B 109.1
C26 C25 C24 103.33(10)
C26 C25 H25A 111.1
C24 C25 H25A 111.1
C26 C25 H25B 111.1
C24 C25 H25B 111.1
H25A C25 H25B 109.1
N1 C26 C25 103.36(10)
N1 C26 H26A 111.1
C25 C26 H26A 111.1
N1 C26 H26B 111.1
C25 C26 H26B 111.1
H26A C26 H26B 109.1

loop_
_geom_bond_atom_site_label_1
_geom_bond_atom_site_label_2
_geom_bond_distance
O1 C11 1.2188(16)
O2 C11 1.3494(16)
O2 C12 1.4491(15)
O3 C20 1.2165(15)
O4 C20 1.3436(15)
O4 C21 1.4449(15)
N1 C7 1.3424(16)
N1 C23 1.4741(16)
N1 C26 1.4747(15)
C1 C2 1.4165(17)
C1 C10 1.4278(17)
C1 C11 1.4676(17)
C2 C3 1.4134(17)
C2 C14 1.4878(17)
C3 C4 1.4296(17)
C3 C20 1.4688(17)
C4 C5 1.4102(18)
C4 C10 1.4370(17)
C5 C6 1.3725(18)
C5 H5 0.9500
C6 C7 1.4287(17)
C6 H6 0.9500
C7 C8 1.4298(17)
C8 C9 1.3684(18)
C8 H8 0.9500
C9 C10 1.4103(18)
C9 H9 0.9500
C12 C13 1.503(2)
C12 H12A 0.9900
C12 H12B 0.9900
C13 H13A 0.9800
C13 H13B 0.9800
C13 H13C 0.9800
C14 C19 1.3890(18)
C14 C15 1.3914(18)
C15 C16 1.3858(19)
C15 H15 0.9500
C16 C17 1.386(2)
C16 H16 0.9500
C17 C18 1.387(2)
C17 H17 0.9500
C18 C19 1.3875(19)
C18 H18 0.9500
C19 H19 0.9500
C21 C22 1.5096(18)
C21 H21A 0.9900
C21 H21B 0.9900
C22 H22A 0.9800
C22 H22B 0.9800
C22 H22C 0.9800
C23 C24 1.5259(17)
C23 H23A 0.9900
C23 H23B 0.9900
C24 C25 1.5283(18)
C24 H24A 0.9900
C24 H24B 0.9900
C25 C26 1.5217(18)
C25 H25A 0.9900
C25 H25B 0.9900
C26 H26A 0.9900
C26 H26B 0.9900

loop_
_geom_torsion_atom_site_label_1
_geom_torsion_atom_site_label_2
_geom_torsion_atom_site_label_3
_geom_torsion_atom_site_label_4
_geom_torsion
C10 C1 C2 C3 2.23(14)
C11 C1 C2 C3 -174.47(12)
C10 C1 C2 C14 -179.56(11)
C11 C1 C2 C14 3.7(2)
C1 C2 C3 C4 -2.67(14)
C14 C2 C3 C4 179.11(11)
C1 C2 C3 C20 173.51(11)
C14 C2 C3 C20 -4.7(2)
C2 C3 C4 C5 -174.23(11)
C20 C3 C4 C5 9.5(2)
C2 C3 C4 C10 2.07(14)
C20 C3 C4 C10 -174.20(11)
C3 C4 C5 C6 174.52(13)
C10 C4 C5 C6 -1.1(2)
C4 C5 C6 C7 1.4(2)
C23 N1 C7 C6 -1.68(17)
C26 N1 C7 C6 174.21(11)
C23 N1 C7 C8 177.81(11)
C26 N1 C7 C8 -6.29(18)
C5 C6 C7 N1 -178.03(12)
C5 C6 C7 C8 2.5(2)
N1 C7 C8 C9 175.81(12)
C6 C7 C8 C9 -4.7(2)
C7 C8 C9 C10 1.4(2)
C8 C9 C10 C1 -174.68(13)
C8 C9 C10 C4 3.2(2)
C2 C1 C10 C9 177.29(12)
C11 C1 C10 C9 -5.9(2)
C2 C1 C10 C4 -0.94(14)
C11 C1 C10 C4 175.83(11)
C5 C4 C10 C9 -2.6(2)
C3 C4 C10 C9 -178.90(12)
C5 C4 C10 C1 175.59(12)
C3 C4 C10 C1 -0.69(13)
C12 O2 C11 O1 -11.44(18)
C12 O2 C11 C1 167.87(11)
C2 C1 C11 O1 156.93(13)
C10 C1 C11 O1 -19.3(2)
C2 C1 C11 O2 -22.35(18)
C10 C1 C11 O2 161.47(11)
C11 O2 C12 C13 170.89(11)
C3 C2 C14 C19 91.20(16)
C1 C2 C14 C19 -86.71(16)
C3 C2 C14 C15 -87.54(16)
C1 C2 C14 C15 94.56(16)
C19 C14 C15 C16 1.18(19)
C2 C14 C15 C16 179.93(12)
C14 C15 C16 C17 -0.3(2)
C15 C16 C17 C18 -0.4(2)
C16 C17 C18 C19 0.3(2)
C17 C18 C19 C14 0.6(2)
C15 C14 C19 C18 -1.33(19)
C2 C14 C19 C18 179.92(12)
C21 O4 C20 O3 5.12(18)
C21 O4 C20 C3 -174.30(11)
C2 C3 C20 O3 -164.18(12)
C4 C3 C20 O3 11.4(2)
C2 C3 C20 O4 15.21(17)
C4 C3 C20 O4 -169.19(11)
C20 O4 C21 C22 170.29(12)
C7 N1 C23 C24 -174.07(11)
C26 N1 C23 C24 9.55(13)
N1 C23 C24 C25 -29.79(12)
C23 C24 C25 C26 39.07(12)
C7 N1 C26 C25 -161.59(11)
C23 N1 C26 C25 14.76(13)
C24 C25 C26 N1 -33.01(12)
